data_7134327
loop_
_publ_author_name
'Su, Jie'
'Wei, Jian'
'Ye, Kaishun'
'Li, Feiyang'
'Wang, Mengzhu'
'Li, Qiuxia'
'Yuan, Aihua'
'Zhao, Qiang'
'Shi, Chao'

_publ_section_title
;
 Tuning charge transfer properties in symmetric and asymmetric
 pyrrolo[3,2-<i>b</i>]pyrrole derivatives with hybridized local and
 charge-transfer characteristics.
;
_journal_issue 29
_journal_name_full 'Chemical communications (Cambridge, England)'
_journal_page_first 5475
_journal_page_last 5478
_journal_paper_doi 10.1039/d5cc00421g
_journal_volume 61
_journal_year 2025
_chemical_formula_moiety 'C120 H117.844 Br0.156 N10'
_chemical_formula_sum 'C120 H117.84 Br0.16 N10'
_chemical_formula_weight 1712.86
_chemical_name_common PPSCZ
_space_group_crystal_system triclinic
_space_group_IT_number 2
_space_group_name_Hall '-P 1'
_space_group_name_H-M_alt 'P -1'
_atom_sites_solution_hydrogens geom
_atom_sites_solution_primary dual
_audit_creation_date 2025-01-08
_audit_creation_method
;
Olex2 1.3
(compiled 2020.11.12 svn.r5f609507 for OlexSys, GUI svn.r6408)
;
_audit_update_record
;
2025-01-08 deposited with the CCDC.	2025-03-11 downloaded from the CCDC.
;
_cell_angle_alpha 81.537(2)
_cell_angle_beta 84.208(3)
_cell_angle_gamma 88.326(3)
_cell_formula_units_Z 1
_cell_length_a 8.9922(4)
_cell_length_b 10.9314(4)
_cell_length_c 28.0249(9)
_cell_measurement_reflns_used 3087
_cell_measurement_temperature 223.0
_cell_measurement_theta_max 67.148
_cell_measurement_theta_min 4.089
_cell_volume 2710.58(18)
_computing_cell_refinement 'SAINT V8.40B (?, 2016)'
_computing_data_reduction 'SAINT V8.40B (?, 2016)'
_computing_molecular_graphics 'Olex2 1.3 (Dolomanov et al., 2009)'
_computing_publication_material 'Olex2 1.3 (Dolomanov et al., 2009)'
_computing_structure_refinement 'SHELXL 2019/2 (Sheldrick, 2015)'
_computing_structure_solution 'SHELXT 2018/2 (Sheldrick, 2018)'
_diffrn_ambient_temperature 223.0
_diffrn_measured_fraction_theta_full 0.996
_diffrn_measured_fraction_theta_max 0.994
_diffrn_measurement_device_type 'Bruker APEX-II CCD'
_diffrn_measurement_method '\f and \w scans'
_diffrn_radiation_type CuK\a
_diffrn_radiation_wavelength 1.54178
_diffrn_reflns_av_R_equivalents 0.0817
_diffrn_reflns_av_unetI/netI 0.0693
_diffrn_reflns_Laue_measured_fraction_full 0.996
_diffrn_reflns_Laue_measured_fraction_max 0.994
_diffrn_reflns_limit_h_max 10
_diffrn_reflns_limit_h_min -10
_diffrn_reflns_limit_k_max 13
_diffrn_reflns_limit_k_min -13
_diffrn_reflns_limit_l_max 33
_diffrn_reflns_limit_l_min -33
_diffrn_reflns_number 34081
_diffrn_reflns_point_group_measured_fraction_full 0.996
_diffrn_reflns_point_group_measured_fraction_max 0.994
_diffrn_reflns_theta_full 67.679
_diffrn_reflns_theta_max 68.585
_diffrn_reflns_theta_min 4.089
_diffrn_source_current 1.1
_diffrn_source_power 0.055
_diffrn_source_voltage 50.0
_diffrn_standards_number 0
_exptl_absorpt_coefficient_mu 0.534
_exptl_absorpt_correction_T_max 0.7531
_exptl_absorpt_correction_T_min 0.6460
_exptl_absorpt_correction_type multi-scan
_exptl_absorpt_process_details
;
SADABS-2016/2 (Bruker,2016/2) was used for absorption correction.
wR2(int) was 0.1325 before and 0.0642 after correction.
The Ratio of minimum to maximum transmission is 0.8578.
The \l/2 correction factor is Not present.
;
_exptl_crystal_colour colourless
_exptl_crystal_colour_primary colourless
_exptl_crystal_density_diffrn 1.049
_exptl_crystal_description block
_exptl_crystal_F_000 913
_refine_diff_density_max 0.212
_refine_diff_density_min -0.191
_refine_diff_density_rms 0.048
_refine_ls_extinction_coef 0.0019(3)
_refine_ls_extinction_expression Fc^*^=kFc[1+0.001xFc^2^\l^3^/sin(2\q)]^-1/4^
_refine_ls_extinction_method 'SHELXL-2019/2 (Sheldrick 2019)'
_refine_ls_goodness_of_fit_ref 1.012
_refine_ls_hydrogen_treatment constr
_refine_ls_matrix_type full
_refine_ls_number_parameters 640
_refine_ls_number_reflns 9925
_refine_ls_number_restraints 36
_refine_ls_restrained_S_all 1.014
_refine_ls_R_factor_all 0.0932
_refine_ls_R_factor_gt 0.0563
_refine_ls_shift/su_max 0.001
_refine_ls_shift/su_mean 0.000
_refine_ls_structure_factor_coef Fsqd
_refine_ls_weighting_details 'w=1/[\s^2^(Fo^2^)+(0.0866P)^2^] where P=(Fo^2^+2Fc^2^)/3'
_refine_ls_weighting_scheme calc
_refine_ls_wR_factor_gt 0.1453
_refine_ls_wR_factor_ref 0.1702
_reflns_Friedel_coverage 0.000
_reflns_number_gt 5932
_reflns_number_total 9925
_reflns_threshold_expression 'I > 2\s(I)'
_cod_data_source_file d5cc00421g2.cif
_cod_data_source_block PPSCZ
_cod_depositor_comments 'Adding full bibliography for 7134327.cif.'
_cod_database_code 7134327
_shelx_shelxl_version_number 2019/2
_shelx_space_group_comment
;
The symmetry employed for this shelxl refinement is uniquely defined
by the following loop, which should always be used as a source of
symmetry information in preference to the above space-group names.
They are only intended as comments.
;
_olex2_refinement_description
;
1. Fixed Uiso
 At 1.2 times of:
  All C(H) groups
 At 1.5 times of:
  All C(H,H,H) groups
2. Uiso/Uaniso restraints and constraints
C26A \\sim C28 \\sim C28A \\sim C27 \\sim C27A \\sim C26: within 2A with sigma
of 0.01 and sigma for terminal atoms of 0.02 within 2A
3. Others
 Sof(C26A)=Sof(H26D)=Sof(H26E)=Sof(H26F)=Sof(C28A)=Sof(H28D)=Sof(H28E)=
 Sof(H28F)=Sof(C27A)=Sof(H27D)=Sof(H27E)=Sof(H27F)=1-FVAR(1)
 Sof(C26)=Sof(H26A)=Sof(H26B)=Sof(H26C)=Sof(C27)=Sof(H27A)=Sof(H27B)=Sof(H27C)=
 Sof(C28)=Sof(H28A)=Sof(H28B)=Sof(H28C)=FVAR(1)
 Sof(Br16)=1-FVAR(2)
 Sof(H16)=FVAR(2)
4.a Aromatic/amide H refined with riding coordinates:
 C16(H16), C60(H60), C8(H8), C24(H24), C49(H49), C30(H30), C23(H23), C46(H46),
 C59(H59), C57(H57), C7(H7), C00W(H00W), C34(H34), C47(H47), C31(H31), C41(H41),
  C33(H33), C20(H20), C21(H21), C10(H10), C40(H40), C38(H38), C5(H5)
4.b Idealised Me refined as rotating group:
 C62(H62A,H62B,H62C), C63(H63A,H63B,H63C), C14(H14A,H14B,H14C), C52(H52A,H52B,
 H52C), C4(H4A,H4B,H4C), C54(H54A,H54B,H54C), C53(H53A,H53B,H53C), C2(H2A,H2B,
 H2C), C64(H64A,H64B,H64C), C26(H26A,H26B,H26C), C27(H27A,H27B,H27C), C28(H28A,
 H28B,H28C), C26A(H26D,H26E,H26F), C28A(H28D,H28E,H28F), C27A(H27D,H27E,H27F)
;
_smtbx_masks_void_probe_radius 1.2
_smtbx_masks_void_truncation_radius 1.2
_olex2_submission_special_instructions 'No special instructions were received'

loop_
_space_group_symop_operation_xyz
'x, y, z'
'-x, -y, -z'

loop_
_atom_site_label
_atom_site_type_symbol
_atom_site_fract_x
_atom_site_fract_y
_atom_site_fract_z
_atom_site_U_iso_or_equiv
_atom_site_adp_type
_atom_site_occupancy
_atom_site_site_symmetry_order
_atom_site_calc_flag
_atom_site_refinement_flags_posn
_atom_site_refinement_flags_adp
_atom_site_refinement_flags_occupancy
_atom_site_disorder_assembly
_atom_site_disorder_group
N44 N 0.2741(2) 0.58413(16) 0.78889(6) 0.0413(4) Uani 1 1 d . . . . .
N14 N 0.5673(2) 0.77705(16) 0.75947(6) 0.0429(4) Uani 1 1 d . . . . .
N18 N 0.3698(2) 0.72868(17) 0.66418(6) 0.0446(4) Uani 1 1 d . . . . .
C56 C 0.2002(3) 0.56932(19) 0.87035(8) 0.0422(5) Uani 1 1 d . . . . .
C37 C 0.3364(3) 0.7782(2) 0.61675(7) 0.0435(5) Uani 1 1 d . . . . .
C29 C 0.5977(2) 0.72787(19) 0.80768(7) 0.0412(5) Uani 1 1 d . . . . .
C11 C 0.2771(2) 0.6534(2) 0.69977(7) 0.0421(5) Uani 1 1 d . . . . .
C50 C 0.3034(3) 0.46928(19) 0.86270(8) 0.0427(5) Uani 1 1 d . . . . .
C55 C 0.1869(2) 0.63928(19) 0.82439(8) 0.0424(5) Uani 1 1 d . . . . .
C12 C 0.3312(2) 0.65260(19) 0.74395(7) 0.0410(5) Uani 1 1 d . . . . .
C9 C 0.1524(3) 0.58491(19) 0.68724(8) 0.0434(5) Uani 1 1 d . . . . .
C17 C 0.4818(3) 0.7738(2) 0.68735(8) 0.0441(5) Uani 1 1 d . . . . .
C15 C 0.6596(3) 0.8513(2) 0.72357(8) 0.0446(5) Uani 1 1 d . . . . .
C16 C 0.6076(3) 0.8521(2) 0.67934(8) 0.0462(5) Uani 1 1 d . . . . .
H16 H 0.647273 0.895846 0.649582 0.055 Uiso 0.9219(14) 1 calc R U P A 1
C45 C 0.3507(2) 0.48354(19) 0.81287(7) 0.0418(5) Uani 1 1 d . . . . .
C48 C 0.4776(3) 0.2983(2) 0.87641(8) 0.0476(5) Uani 1 1 d . . . . .
C60 C 0.1066(3) 0.7490(2) 0.81964(8) 0.0469(5) Uani 1 1 d . . . . .
H60 H 0.094014 0.793658 0.788948 0.056 Uiso 1 1 calc R U . . .
C8 C 0.1660(3) 0.5207(2) 0.64752(8) 0.0467(5) Uani 1 1 d . . . . .
H8 H 0.257649 0.520444 0.628167 0.056 Uiso 1 1 calc R U . . .
C19 C 0.7853(3) 0.92006(19) 0.73540(8) 0.0444(5) Uani 1 1 d . . . . .
C24 C 0.7815(3) 0.9733(2) 0.77762(8) 0.0477(5) Uani 1 1 d . . . . .
H24 H 0.696590 0.963876 0.800242 0.057 Uiso 1 1 calc R U . . .
C13 C 0.4597(3) 0.7290(2) 0.73601(7) 0.0436(5) Uani 1 1 d . . . . .
C49 C 0.3675(3) 0.3753(2) 0.89413(8) 0.0471(5) Uani 1 1 d . . . . .
H49 H 0.335498 0.364560 0.927438 0.057 Uiso 1 1 calc R U . . .
C58 C 0.0602(3) 0.7278(2) 0.90805(8) 0.0477(5) Uani 1 1 d . . . . .
C30 C 0.4978(3) 0.7491(2) 0.84661(8) 0.0502(6) Uani 1 1 d . . . . .
H30 H 0.415064 0.802457 0.841786 0.060 Uiso 1 1 calc R U . . .
C23 C 0.9018(3) 1.0404(2) 0.78676(9) 0.0506(6) Uani 1 1 d . . . . .
H23 H 0.896400 1.074965 0.815696 0.061 Uiso 1 1 calc R U . . .
C6 C -0.0910(3) 0.4534(2) 0.66372(8) 0.0487(5) Uani 1 1 d . . . . .
C46 C 0.4595(3) 0.4074(2) 0.79423(8) 0.0478(5) Uani 1 1 d . . . . .
H46 H 0.490548 0.417073 0.760864 0.057 Uiso 1 1 calc R U . . .
C59 C 0.0453(3) 0.7910(2) 0.86147(8) 0.0497(6) Uani 1 1 d . . . . .
H59 H -0.009335 0.865972 0.858592 0.060 Uiso 1 1 calc R U . . .
C57 C 0.1352(3) 0.6141(2) 0.91188(8) 0.0466(5) Uani 1 1 d . . . . .
H57 H 0.142102 0.567255 0.942545 0.056 Uiso 1 1 calc R U . . .
C7 C 0.0464(3) 0.4572(2) 0.63618(8) 0.0492(5) Uani 1 1 d . . . . .
H7 H 0.058634 0.415501 0.608983 0.059 Uiso 1 1 calc R U . . .
C32 C 0.6443(3) 0.6150(2) 0.89985(8) 0.0508(6) Uani 1 1 d . . . . .
C00W C 0.1917(3) 0.8127(2) 0.60724(9) 0.0534(6) Uani 1 1 d . . . . .
H00W H 0.113200 0.800700 0.632212 0.064 Uiso 1 1 calc R U . . .
C34 C 0.7229(3) 0.6549(2) 0.81521(8) 0.0525(6) Uani 1 1 d . . . . .
H34 H 0.792520 0.643439 0.788834 0.063 Uiso 1 1 calc R U . . .
C47 C 0.5217(3) 0.3157(2) 0.82637(9) 0.0515(6) Uani 1 1 d . . . . .
H47 H 0.596186 0.263321 0.814142 0.062 Uiso 1 1 calc R U . . .
C31 C 0.5206(3) 0.6909(2) 0.89290(8) 0.0538(6) Uani 1 1 d . . . . .
H31 H 0.451999 0.703232 0.919425 0.065 Uiso 1 1 calc R U . . .
C51 C 0.5532(3) 0.1952(2) 0.90911(9) 0.0580(6) Uani 1 1 d . . . . .
C22 C 1.0296(3) 1.0581(2) 0.75458(9) 0.0515(6) Uani 1 1 d . . . . .
C61 C 0.0090(3) 0.7903(2) 0.95256(9) 0.0544(6) Uani 1 1 d . . . . .
C41 C 0.4525(3) 0.7955(2) 0.57982(8) 0.0543(6) Uani 1 1 d . . . . .
H41 H 0.550763 0.771841 0.586151 0.065 Uiso 1 1 calc R U . . .
C33 C 0.7467(3) 0.5985(2) 0.86117(9) 0.0575(6) Uani 1 1 d . . . . .
H33 H 0.832553 0.548937 0.866146 0.069 Uiso 1 1 calc R U . . .
C20 C 0.9127(3) 0.9387(2) 0.70259(9) 0.0554(6) Uani 1 1 d . . . . .
H20 H 0.917639 0.905862 0.673302 0.067 Uiso 1 1 calc R U . . .
C39 C 0.2770(3) 0.8829(2) 0.52439(9) 0.0579(6) Uani 1 1 d . . . . .
N36 N 0.6798(4) 0.4992(3) 0.98520(9) 0.0883(8) Uani 1 1 d . . . . .
C3 C -0.2255(3) 0.3821(2) 0.65373(9) 0.0561(6) Uani 1 1 d . . . . .
C21 C 1.0319(3) 1.0049(2) 0.71250(10) 0.0599(7) Uani 1 1 d . . . . .
H21 H 1.117133 1.014131 0.690010 0.072 Uiso 1 1 calc R U . . .
C10 C 0.0159(3) 0.5814(2) 0.71511(9) 0.0577(6) Uani 1 1 d . . . . .
H10 H 0.003585 0.623278 0.742264 0.069 Uiso 1 1 calc R U . . .
C40 C 0.4224(3) 0.8479(3) 0.53366(9) 0.0618(7) Uani 1 1 d . . . . .
H40 H 0.500486 0.859739 0.508535 0.074 Uiso 1 1 calc R U . . .
C38 C 0.1626(3) 0.8647(3) 0.56114(10) 0.0617(7) Uani 1 1 d . . . . .
H38 H 0.064271 0.887807 0.554781 0.074 Uiso 1 1 calc R U . . .
C5 C -0.1026(3) 0.5171(3) 0.70351(10) 0.0629(7) Uani 1 1 d . . . . .
H5 H -0.193905 0.516353 0.723119 0.076 Uiso 1 1 calc R U . . .
C35 C 0.6639(3) 0.5510(3) 0.94731(10) 0.0645(7) Uani 1 1 d . . . . .
N43 N 0.2191(4) 0.9898(3) 0.43979(10) 0.0983(9) Uani 1 1 d . . . . .
C62 C -0.1384(3) 0.8604(3) 0.94676(10) 0.0697(8) Uani 1 1 d . . . . .
H62A H -0.126624 0.923728 0.918556 0.105 Uiso 1 1 calc R U . . .
H62B H -0.167403 0.898879 0.975429 0.105 Uiso 1 1 calc R U . . .
H62C H -0.215093 0.803393 0.942589 0.105 Uiso 1 1 calc R U . . .
C25 C 1.1640(3) 1.1304(2) 0.76492(11) 0.0633(7) Uani 1 1 d . . . . .
C42 C 0.2461(4) 0.9410(3) 0.47700(10) 0.0727(8) Uani 1 1 d . . . . .
C63 C -0.0100(4) 0.6988(3) 0.99899(9) 0.0794(9) Uani 1 1 d . . . . .
H63A H -0.085354 0.639156 0.996282 0.119 Uiso 1 1 calc R U . . .
H63B H -0.041031 0.742732 1.026064 0.119 Uiso 1 1 calc R U . . .
H63C H 0.084279 0.656031 1.004298 0.119 Uiso 1 1 calc R U . . .
C14 C -0.3579(3) 0.4711(3) 0.64638(12) 0.0741(8) Uani 1 1 d . . . . .
H14A H -0.445834 0.424776 0.643109 0.111 Uiso 1 1 calc R U . . .
H14B H -0.335381 0.529932 0.617257 0.111 Uiso 1 1 calc R U . . .
H14C H -0.376733 0.514989 0.674089 0.111 Uiso 1 1 calc R U . . .
C52 C 0.4962(4) 0.1910(3) 0.96248(10) 0.0770(9) Uani 1 1 d . . . . .
H52A H 0.512210 0.270344 0.972590 0.116 Uiso 1 1 calc R U . . .
H52B H 0.550015 0.126885 0.981849 0.116 Uiso 1 1 calc R U . . .
H52C H 0.390308 0.173114 0.966935 0.116 Uiso 1 1 calc R U . . .
C4 C -0.2677(3) 0.2828(3) 0.69674(11) 0.0724(8) Uani 1 1 d . . . . .
H4A H -0.290553 0.321174 0.725747 0.109 Uiso 1 1 calc R U . . .
H4B H -0.184740 0.224863 0.701211 0.109 Uiso 1 1 calc R U . . .
H4C H -0.354591 0.239140 0.690623 0.109 Uiso 1 1 calc R U . . .
C54 C 0.7217(3) 0.2169(3) 0.90405(12) 0.0759(8) Uani 1 1 d . . . . .
H54A H 0.761311 0.216892 0.870555 0.114 Uiso 1 1 calc R U . . .
H54B H 0.769906 0.151437 0.924546 0.114 Uiso 1 1 calc R U . . .
H54C H 0.740588 0.296009 0.913855 0.114 Uiso 1 1 calc R U . . .
C53 C 0.5232(4) 0.0696(2) 0.89418(12) 0.0765(8) Uani 1 1 d . . . . .
H53A H 0.416357 0.055643 0.897623 0.115 Uiso 1 1 calc R U . . .
H53B H 0.571874 0.004679 0.914797 0.115 Uiso 1 1 calc R U . . .
H53C H 0.562359 0.068865 0.860682 0.115 Uiso 1 1 calc R U . . .
C2 C -0.1914(4) 0.3174(3) 0.60896(12) 0.0814(9) Uani 1 1 d . . . . .
H2A H -0.279644 0.274680 0.603361 0.122 Uiso 1 1 calc R U . . .
H2B H -0.110121 0.258156 0.614167 0.122 Uiso 1 1 calc R U . . .
H2C H -0.162799 0.378340 0.580963 0.122 Uiso 1 1 calc R U . . .
C64 C 0.1299(4) 0.8836(3) 0.95691(13) 0.0917(11) Uani 1 1 d . . . . .
H64A H 0.225172 0.840633 0.959876 0.138 Uiso 1 1 calc R U . . .
H64B H 0.103005 0.923367 0.985373 0.138 Uiso 1 1 calc R U . . .
H64C H 0.137675 0.945543 0.928240 0.138 Uiso 1 1 calc R U . . .
C26 C 1.1901(6) 1.2406(4) 0.72672(17) 0.0850(15) Uani 0.807(5) 1 d . U P B 1
H26A H 1.103833 1.295885 0.727874 0.128 Uiso 0.807(5) 1 calc R U P B 1
H26B H 1.205305 1.213740 0.695086 0.128 Uiso 0.807(5) 1 calc R U P B 1
H26C H 1.277955 1.283625 0.732443 0.128 Uiso 0.807(5) 1 calc R U P B 1
C27 C 1.3033(5) 1.0465(4) 0.7659(2) 0.1036(19) Uani 0.807(5) 1 d . U P B 1
H27A H 1.387560 1.092298 0.772720 0.155 Uiso 0.807(5) 1 calc R U P B 1
H27B H 1.325149 1.018344 0.734635 0.155 Uiso 0.807(5) 1 calc R U P B 1
H27C H 1.285525 0.975681 0.790880 0.155 Uiso 0.807(5) 1 calc R U P B 1
C28 C 1.1373(6) 1.1778(6) 0.81452(18) 0.1054(19) Uani 0.807(5) 1 d . U P B 1
H28A H 1.114506 1.108562 0.839871 0.158 Uiso 0.807(5) 1 calc R U P B 1
H28B H 1.054208 1.236393 0.814004 0.158 Uiso 0.807(5) 1 calc R U P B 1
H28C H 1.226591 1.218107 0.820785 0.158 Uiso 0.807(5) 1 calc R U P B 1
C26A C 1.099(2) 1.2629(15) 0.7721(7) 0.084(5) Uani 0.193(5) 1 d . U P B 2
H26D H 1.038292 1.257839 0.802836 0.126 Uiso 0.193(5) 1 calc R U P B 2
H26E H 1.038969 1.293474 0.745946 0.126 Uiso 0.193(5) 1 calc R U P B 2
H26F H 1.181320 1.318907 0.771820 0.126 Uiso 0.193(5) 1 calc R U P B 2
C28A C 1.220(3) 1.080(2) 0.8080(10) 0.112(5) Uani 0.193(5) 1 d . U P B 2
H28D H 1.304383 1.128165 0.813261 0.167 Uiso 0.193(5) 1 calc R U P B 2
H28E H 1.251816 0.995389 0.806343 0.167 Uiso 0.193(5) 1 calc R U P B 2
H28F H 1.142471 1.082284 0.834669 0.167 Uiso 0.193(5) 1 calc R U P B 2
C27A C 1.273(3) 1.165(2) 0.7182(9) 0.109(5) Uani 0.193(5) 1 d . U P B 2
H27D H 1.351424 1.216909 0.725176 0.164 Uiso 0.193(5) 1 calc R U P B 2
H27E H 1.218095 1.209797 0.692859 0.164 Uiso 0.193(5) 1 calc R U P B 2
H27F H 1.316643 1.090357 0.707651 0.164 Uiso 0.193(5) 1 calc R U P B 2
Br16 Br 0.6836(6) 0.9429(5) 0.62826(15) 0.086(2) Uani 0.0781(14) 1 d . . P A 2

loop_
_atom_site_aniso_label
_atom_site_aniso_U_11
_atom_site_aniso_U_22
_atom_site_aniso_U_33
_atom_site_aniso_U_23
_atom_site_aniso_U_13
_atom_site_aniso_U_12
N44 0.0492(10) 0.0386(9) 0.0351(9) -0.0017(7) -0.0044(8) -0.0012(8)
N14 0.0504(11) 0.0436(9) 0.0346(9) -0.0008(7) -0.0090(8) -0.0083(8)
N18 0.0515(11) 0.0505(10) 0.0316(9) -0.0007(8) -0.0074(8) -0.0108(9)
C56 0.0511(13) 0.0368(10) 0.0380(11) -0.0022(9) -0.0057(9) 0.0023(9)
C37 0.0535(13) 0.0437(11) 0.0337(11) -0.0024(9) -0.0098(9) -0.0039(10)
C29 0.0490(12) 0.0395(11) 0.0360(11) -0.0044(9) -0.0083(9) -0.0082(9)
C11 0.0476(12) 0.0434(11) 0.0344(11) -0.0027(9) -0.0019(9) -0.0062(9)
C50 0.0517(13) 0.0350(10) 0.0409(12) -0.0048(9) -0.0046(9) 0.0013(9)
C55 0.0485(12) 0.0398(11) 0.0388(12) -0.0028(9) -0.0070(9) -0.0026(9)
C12 0.0482(12) 0.0391(11) 0.0347(11) -0.0018(8) -0.0024(9) -0.0070(9)
C9 0.0492(13) 0.0418(11) 0.0386(11) -0.0025(9) -0.0059(9) -0.0044(10)
C17 0.0520(13) 0.0443(12) 0.0360(11) -0.0027(9) -0.0066(9) -0.0073(10)
C15 0.0508(13) 0.0413(11) 0.0403(12) -0.0009(9) -0.0037(10) -0.0080(10)
C16 0.0519(13) 0.0476(12) 0.0378(12) 0.0002(9) -0.0044(10) -0.0108(10)
C45 0.0492(12) 0.0370(11) 0.0389(11) -0.0040(9) -0.0049(9) -0.0039(9)
C48 0.0574(14) 0.0378(11) 0.0477(13) -0.0065(9) -0.0064(10) 0.0039(10)
C60 0.0575(14) 0.0412(11) 0.0414(12) -0.0015(9) -0.0097(10) 0.0031(10)
C8 0.0507(13) 0.0485(12) 0.0417(12) -0.0100(10) -0.0022(10) -0.0057(10)
C19 0.0483(13) 0.0397(11) 0.0460(12) -0.0047(9) -0.0101(10) -0.0038(9)
C24 0.0540(13) 0.0424(12) 0.0466(12) -0.0032(9) -0.0074(10) -0.0061(10)
C13 0.0512(13) 0.0438(11) 0.0359(11) -0.0029(9) -0.0072(9) -0.0085(10)
C49 0.0593(14) 0.0406(11) 0.0407(12) -0.0035(9) -0.0057(10) 0.0025(10)
C58 0.0577(14) 0.0442(12) 0.0418(12) -0.0088(10) -0.0060(10) 0.0050(10)
C30 0.0564(14) 0.0539(13) 0.0410(12) -0.0073(10) -0.0091(10) 0.0064(11)
C23 0.0636(15) 0.0412(12) 0.0485(13) -0.0054(10) -0.0134(11) -0.0059(11)
C6 0.0506(13) 0.0477(12) 0.0502(13) -0.0095(10) -0.0123(10) -0.0035(10)
C46 0.0562(14) 0.0442(12) 0.0422(12) -0.0061(10) -0.0004(10) -0.0017(10)
C59 0.0637(15) 0.0394(11) 0.0457(13) -0.0026(10) -0.0110(11) 0.0077(10)
C57 0.0592(14) 0.0410(11) 0.0391(12) -0.0046(9) -0.0051(10) 0.0064(10)
C7 0.0548(14) 0.0529(13) 0.0423(12) -0.0130(10) -0.0061(10) -0.0026(11)
C32 0.0643(15) 0.0466(12) 0.0425(13) -0.0027(10) -0.0150(11) -0.0020(11)
C00W 0.0511(14) 0.0589(14) 0.0481(14) -0.0012(11) -0.0050(11) 0.0039(11)
C34 0.0539(14) 0.0594(14) 0.0438(13) -0.0073(11) -0.0050(10) 0.0041(11)
C47 0.0554(14) 0.0477(13) 0.0516(14) -0.0116(10) -0.0012(11) 0.0024(11)
C31 0.0604(15) 0.0638(15) 0.0373(12) -0.0073(11) -0.0061(11) 0.0017(12)
C51 0.0682(17) 0.0465(13) 0.0586(15) -0.0064(11) -0.0091(12) 0.0143(12)
C22 0.0495(14) 0.0415(12) 0.0638(15) -0.0008(11) -0.0153(11) -0.0053(10)
C61 0.0641(15) 0.0498(13) 0.0511(14) -0.0141(11) -0.0073(11) 0.0094(11)
C41 0.0521(14) 0.0699(16) 0.0387(12) -0.0008(11) -0.0037(10) -0.0016(12)
C33 0.0608(15) 0.0558(14) 0.0573(15) -0.0077(12) -0.0156(12) 0.0076(12)
C20 0.0528(14) 0.0620(15) 0.0530(14) -0.0155(12) 0.0003(11) -0.0083(12)
C39 0.0716(17) 0.0611(15) 0.0413(13) -0.0002(11) -0.0160(12) -0.0044(13)
N36 0.112(2) 0.096(2) 0.0555(15) 0.0007(14) -0.0261(14) 0.0137(17)
C3 0.0526(14) 0.0567(14) 0.0622(15) -0.0145(12) -0.0117(12) -0.0041(11)
C21 0.0512(14) 0.0581(15) 0.0701(17) -0.0113(13) -0.0001(12) -0.0098(12)
C10 0.0561(15) 0.0689(16) 0.0518(14) -0.0235(12) 0.0017(11) -0.0126(12)
C40 0.0711(18) 0.0769(17) 0.0357(13) -0.0002(12) -0.0074(12) -0.0041(14)
C38 0.0582(16) 0.0655(16) 0.0602(16) 0.0048(13) -0.0206(13) 0.0005(13)
C5 0.0502(14) 0.0775(17) 0.0647(16) -0.0266(14) 0.0038(12) -0.0116(13)
C35 0.0788(19) 0.0650(16) 0.0503(16) -0.0021(13) -0.0196(13) 0.0058(14)
N43 0.112(2) 0.115(2) 0.0655(18) 0.0110(16) -0.0300(16) -0.0080(19)
C62 0.0784(19) 0.0670(17) 0.0670(17) -0.0249(14) -0.0074(14) 0.0218(14)
C25 0.0618(16) 0.0517(14) 0.0775(18) 0.0009(13) -0.0224(14) -0.0157(12)
C42 0.092(2) 0.082(2) 0.0438(15) 0.0075(14) -0.0253(14) -0.0081(16)
C63 0.116(3) 0.0793(19) 0.0412(14) -0.0134(13) 0.0007(15) 0.0278(18)
C14 0.0664(18) 0.0753(19) 0.087(2) -0.0198(16) -0.0263(15) 0.0046(15)
C52 0.100(2) 0.0671(18) 0.0590(17) 0.0043(14) -0.0107(16) 0.0283(17)
C4 0.0622(17) 0.0642(17) 0.090(2) -0.0065(15) -0.0092(15) -0.0120(14)
C54 0.074(2) 0.0713(18) 0.084(2) -0.0102(16) -0.0204(16) 0.0167(15)
C53 0.093(2) 0.0467(14) 0.091(2) -0.0087(14) -0.0189(17) 0.0117(14)
C2 0.0695(19) 0.095(2) 0.091(2) -0.0452(18) -0.0112(16) -0.0176(16)
C64 0.091(2) 0.101(2) 0.096(2) -0.058(2) -0.0048(19) -0.0068(19)
C26 0.093(3) 0.062(2) 0.100(3) 0.016(2) -0.038(3) -0.034(2)
C27 0.060(3) 0.065(2) 0.192(6) -0.008(3) -0.055(3) -0.0046(19)
C28 0.102(4) 0.128(4) 0.098(3) -0.038(3) -0.017(3) -0.059(3)
C26A 0.080(9) 0.070(8) 0.106(10) -0.009(8) -0.028(8) -0.036(7)
C28A 0.099(11) 0.097(10) 0.148(12) 0.002(10) -0.067(10) -0.049(9)
C27A 0.087(10) 0.103(11) 0.145(12) -0.020(10) -0.030(10) -0.043(9)
Br16 0.101(4) 0.099(3) 0.058(3) 0.006(2) -0.015(2) -0.046(3)

loop_
_atom_type_symbol
_atom_type_description
_atom_type_scat_dispersion_real
_atom_type_scat_dispersion_imag
_atom_type_scat_source
C C 0.0181 0.0091 'International Tables Vol C Tables 4.2.6.8 and 6.1.1.4'
H H 0.0000 0.0000 'International Tables Vol C Tables 4.2.6.8 and 6.1.1.4'
Br Br -0.6763 1.2805 'International Tables Vol C Tables 4.2.6.8 and 6.1.1.4'
N N 0.0311 0.0180 'International Tables Vol C Tables 4.2.6.8 and 6.1.1.4'

loop_
_geom_angle_atom_site_label_1
_geom_angle_atom_site_label_2
_geom_angle_atom_site_label_3
_geom_angle
_geom_angle_site_symmetry_1
_geom_angle_site_symmetry_3
_geom_angle_publ_flag
C55 N44 C12 122.27(17) . . ?
C55 N44 C45 107.26(16) . . ?
C45 N44 C12 123.16(18) . . ?
C15 N14 C29 128.26(18) . . ?
C13 N14 C29 122.61(17) . . ?
C13 N14 C15 106.77(17) . . ?
C11 N18 C37 126.97(19) . . ?
C17 N18 C37 123.45(17) . . ?
C17 N18 C11 107.57(17) . . ?
C55 C56 C50 106.63(18) . . ?
C57 C56 C50 133.2(2) . . ?
C57 C56 C55 119.5(2) . . ?
C00W C37 N18 121.1(2) . . ?
C00W C37 C41 120.1(2) . . ?
C41 C37 N18 118.8(2) . . ?
C30 C29 N14 119.9(2) . . ?
C34 C29 N14 119.95(19) . . ?
C34 C29 C30 120.1(2) . . ?
N18 C11 C9 121.91(18) . . ?
C12 C11 N18 108.58(18) . . ?
C12 C11 C9 129.39(19) . . ?
C45 C50 C56 107.08(19) . . ?
C49 C50 C56 133.3(2) . . ?
C49 C50 C45 119.4(2) . . ?
N44 C55 C56 109.45(18) . . ?
C60 C55 N44 129.16(19) . . ?
C60 C55 C56 121.2(2) . . ?
N44 C12 C13 126.25(19) . . ?
C11 C12 N44 126.56(19) . . ?
C11 C12 C13 107.13(18) . . ?
C8 C9 C11 121.9(2) . . ?
C10 C9 C11 120.5(2) . . ?
C10 C9 C8 117.6(2) . . ?
N18 C17 C16 142.9(2) . . ?
C13 C17 N18 108.39(18) . . ?
C13 C17 C16 108.6(2) . . ?
N14 C15 C19 122.16(19) . . ?
C16 C15 N14 109.66(19) . . ?
C16 C15 C19 128.09(19) . . ?
C17 C16 H16 126.9 . . ?
C17 C16 Br16 131.3(2) . . ?
C15 C16 C17 106.23(19) . . ?
C15 C16 H16 126.9 . . ?
C15 C16 Br16 122.3(2) . . ?
N44 C45 C50 109.38(18) . . ?
C46 C45 N44 129.22(19) . . ?
C46 C45 C50 121.4(2) . . ?
C49 C48 C47 118.4(2) . . ?
C49 C48 C51 122.6(2) . . ?
C47 C48 C51 118.9(2) . . ?
C55 C60 H60 121.1 . . ?
C55 C60 C59 117.7(2) . . ?
C59 C60 H60 121.1 . . ?
C9 C8 H8 119.5 . . ?
C7 C8 C9 120.9(2) . . ?
C7 C8 H8 119.5 . . ?
C24 C19 C15 122.8(2) . . ?
C24 C19 C20 117.4(2) . . ?
C20 C19 C15 119.8(2) . . ?
C19 C24 H24 119.6 . . ?
C23 C24 C19 120.8(2) . . ?
C23 C24 H24 119.6 . . ?
N14 C13 C12 142.96(19) . . ?
C17 C13 N14 108.68(18) . . ?
C17 C13 C12 108.33(19) . . ?
C50 C49 H49 119.8 . . ?
C48 C49 C50 120.4(2) . . ?
C48 C49 H49 119.8 . . ?
C59 C58 C61 119.8(2) . . ?
C57 C58 C59 117.9(2) . . ?
C57 C58 C61 122.1(2) . . ?
C29 C30 H30 120.2 . . ?
C29 C30 C31 119.5(2) . . ?
C31 C30 H30 120.2 . . ?
C24 C23 H23 118.9 . . ?
C22 C23 C24 122.1(2) . . ?
C22 C23 H23 118.9 . . ?
C7 C6 C3 124.3(2) . . ?
C7 C6 C5 116.4(2) . . ?
C5 C6 C3 119.2(2) . . ?
C45 C46 H46 121.1 . . ?
C45 C46 C47 117.8(2) . . ?
C47 C46 H46 121.1 . . ?
C60 C59 C58 123.4(2) . . ?
C60 C59 H59 118.3 . . ?
C58 C59 H59 118.3 . . ?
C56 C57 H57 119.9 . . ?
C58 C57 C56 120.2(2) . . ?
C58 C57 H57 119.9 . . ?
C8 C7 C6 122.0(2) . . ?
C8 C7 H7 119.0 . . ?
C6 C7 H7 119.0 . . ?
C31 C32 C35 119.6(2) . . ?
C33 C32 C31 120.2(2) . . ?
C33 C32 C35 120.1(2) . . ?
C37 C00W H00W 120.0 . . ?
C38 C00W C37 120.0(2) . . ?
C38 C00W H00W 120.0 . . ?
C29 C34 H34 119.8 . . ?
C29 C34 C33 120.4(2) . . ?
C33 C34 H34 119.8 . . ?
C48 C47 H47 118.7 . . ?
C46 C47 C48 122.6(2) . . ?
C46 C47 H47 118.7 . . ?
C30 C31 H31 120.1 . . ?
C32 C31 C30 119.9(2) . . ?
C32 C31 H31 120.1 . . ?
C52 C51 C48 112.4(2) . . ?
C52 C51 C54 107.8(3) . . ?
C52 C51 C53 108.0(2) . . ?
C54 C51 C48 109.3(2) . . ?
C54 C51 C53 109.5(2) . . ?
C53 C51 C48 109.7(2) . . ?
C23 C22 C21 116.6(2) . . ?
C23 C22 C25 122.3(2) . . ?
C21 C22 C25 121.1(2) . . ?
C58 C61 C64 107.0(2) . . ?
C62 C61 C58 111.6(2) . . ?
C62 C61 C64 108.4(2) . . ?
C63 C61 C58 112.6(2) . . ?
C63 C61 C62 108.1(2) . . ?
C63 C61 C64 109.2(3) . . ?
C37 C41 H41 120.2 . . ?
C40 C41 C37 119.5(2) . . ?
C40 C41 H41 120.2 . . ?
C32 C33 H33 120.1 . . ?
C34 C33 C32 119.8(2) . . ?
C34 C33 H33 120.1 . . ?
C19 C20 H20 119.5 . . ?
C21 C20 C19 121.0(2) . . ?
C21 C20 H20 119.5 . . ?
C40 C39 C42 120.3(3) . . ?
C38 C39 C40 119.9(2) . . ?
C38 C39 C42 119.8(3) . . ?
C6 C3 C2 111.8(2) . . ?
C14 C3 C6 109.4(2) . . ?
C14 C3 C2 109.4(2) . . ?
C4 C3 C6 109.7(2) . . ?
C4 C3 C14 109.0(2) . . ?
C4 C3 C2 107.5(2) . . ?
C22 C21 H21 119.0 . . ?
C20 C21 C22 122.1(2) . . ?
C20 C21 H21 119.0 . . ?
C9 C10 H10 119.5 . . ?
C9 C10 C5 120.9(2) . . ?
C5 C10 H10 119.5 . . ?
C41 C40 C39 120.1(2) . . ?
C41 C40 H40 119.9 . . ?
C39 C40 H40 119.9 . . ?
C00W C38 H38 119.8 . . ?
C39 C38 C00W 120.3(3) . . ?
C39 C38 H38 119.8 . . ?
C6 C5 H5 118.9 . . ?
C10 C5 C6 122.1(2) . . ?
C10 C5 H5 118.9 . . ?
N36 C35 C32 179.6(3) . . ?
C42 N43 Br16 142.5(3) . 2_676 ?
C61 C62 H62A 109.5 . . ?
C61 C62 H62B 109.5 . . ?
C61 C62 H62C 109.5 . . ?
H62A C62 H62B 109.5 . . ?
H62A C62 H62C 109.5 . . ?
H62B C62 H62C 109.5 . . ?
C22 C25 C28 111.7(3) . . ?
C22 C25 C26A 105.1(6) . . ?
C22 C25 C27A 111.4(8) . . ?
C26 C25 C22 109.7(2) . . ?
C26 C25 C27 110.1(4) . . ?
C26 C25 C28 107.6(3) . . ?
C27 C25 C22 109.8(2) . . ?
C27 C25 C28 107.8(4) . . ?
C28A C25 C22 111.9(8) . . ?
C28A C25 C26A 106.8(15) . . ?
C28A C25 C27A 120.0(15) . . ?
C27A C25 C26A 99.8(12) . . ?
N43 C42 C39 178.1(4) . . ?
C61 C63 H63A 109.5 . . ?
C61 C63 H63B 109.5 . . ?
C61 C63 H63C 109.5 . . ?
H63A C63 H63B 109.5 . . ?
H63A C63 H63C 109.5 . . ?
H63B C63 H63C 109.5 . . ?
C3 C14 H14A 109.5 . . ?
C3 C14 H14B 109.5 . . ?
C3 C14 H14C 109.5 . . ?
H14A C14 H14B 109.5 . . ?
H14A C14 H14C 109.5 . . ?
H14B C14 H14C 109.5 . . ?
C51 C52 H52A 109.5 . . ?
C51 C52 H52B 109.5 . . ?
C51 C52 H52C 109.5 . . ?
H52A C52 H52B 109.5 . . ?
H52A C52 H52C 109.5 . . ?
H52B C52 H52C 109.5 . . ?
C3 C4 H4A 109.5 . . ?
C3 C4 H4B 109.5 . . ?
C3 C4 H4C 109.5 . . ?
H4A C4 H4B 109.5 . . ?
H4A C4 H4C 109.5 . . ?
H4B C4 H4C 109.5 . . ?
C51 C54 H54A 109.5 . . ?
C51 C54 H54B 109.5 . . ?
C51 C54 H54C 109.5 . . ?
H54A C54 H54B 109.5 . . ?
H54A C54 H54C 109.5 . . ?
H54B C54 H54C 109.5 . . ?
C51 C53 H53A 109.5 . . ?
C51 C53 H53B 109.5 . . ?
C51 C53 H53C 109.5 . . ?
H53A C53 H53B 109.5 . . ?
H53A C53 H53C 109.5 . . ?
H53B C53 H53C 109.5 . . ?
C3 C2 H2A 109.5 . . ?
C3 C2 H2B 109.5 . . ?
C3 C2 H2C 109.5 . . ?
H2A C2 H2B 109.5 . . ?
H2A C2 H2C 109.5 . . ?
H2B C2 H2C 109.5 . . ?
C61 C64 H64A 109.5 . . ?
C61 C64 H64B 109.5 . . ?
C61 C64 H64C 109.5 . . ?
H64A C64 H64B 109.5 . . ?
H64A C64 H64C 109.5 . . ?
H64B C64 H64C 109.5 . . ?
C25 C26 H26A 109.5 . . ?
C25 C26 H26B 109.5 . . ?
C25 C26 H26C 109.5 . . ?
H26A C26 H26B 109.5 . . ?
H26A C26 H26C 109.5 . . ?
H26B C26 H26C 109.5 . . ?
C25 C27 H27A 109.5 . . ?
C25 C27 H27B 109.5 . . ?
C25 C27 H27C 109.5 . . ?
H27A C27 H27B 109.5 . . ?
H27A C27 H27C 109.5 . . ?
H27B C27 H27C 109.5 . . ?
C25 C28 H28A 109.5 . . ?
C25 C28 H28B 109.5 . . ?
C25 C28 H28C 109.5 . . ?
H28A C28 H28B 109.5 . . ?
H28A C28 H28C 109.5 . . ?
H28B C28 H28C 109.5 . . ?
C25 C26A H26D 109.5 . . ?
C25 C26A H26E 109.5 . . ?
C25 C26A H26F 109.5 . . ?
H26D C26A H26E 109.5 . . ?
H26D C26A H26F 109.5 . . ?
H26E C26A H26F 109.5 . . ?
C25 C28A H28D 109.5 . . ?
C25 C28A H28E 109.5 . . ?
C25 C28A H28F 109.5 . . ?
H28D C28A H28E 109.5 . . ?
H28D C28A H28F 109.5 . . ?
H28E C28A H28F 109.5 . . ?
C25 C27A H27D 109.5 . . ?
C25 C27A H27E 109.5 . . ?
C25 C27A H27F 109.5 . . ?
H27D C27A H27E 109.5 . . ?
H27D C27A H27F 109.5 . . ?
H27E C27A H27F 109.5 . . ?
C16 Br16 N43 165.5(3) . 2_676 ?

loop_
_geom_bond_atom_site_label_1
_geom_bond_atom_site_label_2
_geom_bond_distance
_geom_bond_site_symmetry_2
_geom_bond_publ_flag
N44 C55 1.400(3) . ?
N44 C12 1.423(3) . ?
N44 C45 1.403(3) . ?
N14 C29 1.429(3) . ?
N14 C15 1.411(3) . ?
N14 C13 1.380(3) . ?
N18 C37 1.417(3) . ?
N18 C11 1.413(3) . ?
N18 C17 1.391(3) . ?
C56 C50 1.440(3) . ?
C56 C55 1.412(3) . ?
C56 C57 1.396(3) . ?
C37 C00W 1.385(3) . ?
C37 C41 1.390(3) . ?
C29 C30 1.384(3) . ?
C29 C34 1.376(3) . ?
C11 C12 1.374(3) . ?
C11 C9 1.465(3) . ?
C50 C45 1.405(3) . ?
C50 C49 1.402(3) . ?
C55 C60 1.378(3) . ?
C12 C13 1.425(3) . ?
C9 C8 1.395(3) . ?
C9 C10 1.385(3) . ?
C17 C16 1.418(3) . ?
C17 C13 1.376(3) . ?
C15 C16 1.367(3) . ?
C15 C19 1.466(3) . ?
C16 H16 0.9400 . ?
C16 Br16 1.710(4) . ?
C45 C46 1.379(3) . ?
C48 C49 1.382(3) . ?
C48 C47 1.405(3) . ?
C48 C51 1.532(3) . ?
C60 H60 0.9400 . ?
C60 C59 1.379(3) . ?
C8 H8 0.9400 . ?
C8 C7 1.384(3) . ?
C19 C24 1.391(3) . ?
C19 C20 1.395(3) . ?
C24 H24 0.9400 . ?
C24 C23 1.390(3) . ?
C49 H49 0.9400 . ?
C58 C59 1.402(3) . ?
C58 C57 1.392(3) . ?
C58 C61 1.533(3) . ?
C30 H30 0.9400 . ?
C30 C31 1.391(3) . ?
C23 H23 0.9400 . ?
C23 C22 1.387(3) . ?
C6 C7 1.387(3) . ?
C6 C3 1.528(3) . ?
C6 C5 1.393(3) . ?
C46 H46 0.9400 . ?
C46 C47 1.389(3) . ?
C59 H59 0.9400 . ?
C57 H57 0.9400 . ?
C7 H7 0.9400 . ?
C32 C31 1.380(4) . ?
C32 C33 1.379(4) . ?
C32 C35 1.434(4) . ?
C00W H00W 0.9400 . ?
C00W C38 1.380(4) . ?
C34 H34 0.9400 . ?
C34 C33 1.378(3) . ?
C47 H47 0.9400 . ?
C31 H31 0.9400 . ?
C51 C52 1.526(4) . ?
C51 C54 1.530(4) . ?
C51 C53 1.532(4) . ?
C22 C21 1.388(4) . ?
C22 C25 1.538(3) . ?
C61 C62 1.523(4) . ?
C61 C63 1.518(4) . ?
C61 C64 1.537(4) . ?
C41 H41 0.9400 . ?
C41 C40 1.385(3) . ?
C33 H33 0.9400 . ?
C20 H20 0.9400 . ?
C20 C21 1.383(4) . ?
C39 C40 1.391(4) . ?
C39 C38 1.377(4) . ?
C39 C42 1.436(4) . ?
N36 C35 1.148(3) . ?
C3 C14 1.526(4) . ?
C3 C4 1.524(4) . ?
C3 C2 1.530(4) . ?
C21 H21 0.9400 . ?
C10 H10 0.9400 . ?
C10 C5 1.385(4) . ?
C40 H40 0.9400 . ?
C38 H38 0.9400 . ?
C5 H5 0.9400 . ?
N43 C42 1.145(4) . ?
N43 Br16 2.057(5) 2_676 ?
C62 H62A 0.9700 . ?
C62 H62B 0.9700 . ?
C62 H62C 0.9700 . ?
C25 C26 1.496(5) . ?
C25 C27 1.531(5) . ?
C25 C28 1.548(5) . ?
C25 C26A 1.577(18) . ?
C25 C28A 1.39(2) . ?
C25 C27A 1.56(2) . ?
C63 H63A 0.9700 . ?
C63 H63B 0.9700 . ?
C63 H63C 0.9700 . ?
C14 H14A 0.9700 . ?
C14 H14B 0.9700 . ?
C14 H14C 0.9700 . ?
C52 H52A 0.9700 . ?
C52 H52B 0.9700 . ?
C52 H52C 0.9700 . ?
C4 H4A 0.9700 . ?
C4 H4B 0.9700 . ?
C4 H4C 0.9700 . ?
C54 H54A 0.9700 . ?
C54 H54B 0.9700 . ?
C54 H54C 0.9700 . ?
C53 H53A 0.9700 . ?
C53 H53B 0.9700 . ?
C53 H53C 0.9700 . ?
C2 H2A 0.9700 . ?
C2 H2B 0.9700 . ?
C2 H2C 0.9700 . ?
C64 H64A 0.9700 . ?
C64 H64B 0.9700 . ?
C64 H64C 0.9700 . ?
C26 H26A 0.9700 . ?
C26 H26B 0.9700 . ?
C26 H26C 0.9700 . ?
C27 H27A 0.9700 . ?
C27 H27B 0.9700 . ?
C27 H27C 0.9700 . ?
C28 H28A 0.9700 . ?
C28 H28B 0.9700 . ?
C28 H28C 0.9700 . ?
C26A H26D 0.9700 . ?
C26A H26E 0.9700 . ?
C26A H26F 0.9700 . ?
C28A H28D 0.9700 . ?
C28A H28E 0.9700 . ?
C28A H28F 0.9700 . ?
C27A H27D 0.9700 . ?
C27A H27E 0.9700 . ?
C27A H27F 0.9700 . ?

loop_
_geom_torsion_atom_site_label_1
_geom_torsion_atom_site_label_2
_geom_torsion_atom_site_label_3
_geom_torsion_atom_site_label_4
_geom_torsion
_geom_torsion_site_symmetry_1
_geom_torsion_site_symmetry_2
_geom_torsion_site_symmetry_3
_geom_torsion_site_symmetry_4
_geom_torsion_publ_flag
N44 C55 C60 C59 -171.7(2) . . . . ?
N44 C12 C13 N14 -5.5(5) . . . . ?
N44 C12 C13 C17 177.0(2) . . . . ?
N44 C45 C46 C47 177.9(2) . . . . ?
N14 C29 C30 C31 173.7(2) . . . . ?
N14 C29 C34 C33 -174.5(2) . . . . ?
N14 C15 C16 C17 -1.6(3) . . . . ?
N14 C15 C16 Br16 174.6(3) . . . . ?
N14 C15 C19 C24 -35.3(3) . . . . ?
N14 C15 C19 C20 147.5(2) . . . . ?
N18 C37 C00W C38 177.7(2) . . . . ?
N18 C37 C41 C40 -177.7(2) . . . . ?
N18 C11 C12 N44 -177.2(2) . . . . ?
N18 C11 C12 C13 0.2(3) . . . . ?
N18 C11 C9 C8 43.3(3) . . . . ?
N18 C11 C9 C10 -137.1(2) . . . . ?
N18 C17 C16 C15 177.9(3) . . . . ?
N18 C17 C16 Br16 2.2(6) . . . . ?
N18 C17 C13 N14 -177.85(19) . . . . ?
N18 C17 C13 C12 0.6(3) . . . . ?
C56 C50 C45 N44 -3.6(2) . . . . ?
C56 C50 C45 C46 174.9(2) . . . . ?
C56 C50 C49 C48 -172.9(2) . . . . ?
C56 C55 C60 C59 2.9(3) . . . . ?
C37 N18 C11 C12 -164.0(2) . . . . ?
C37 N18 C11 C9 19.6(3) . . . . ?
C37 N18 C17 C16 -12.7(5) . . . . ?
C37 N18 C17 C13 164.4(2) . . . . ?
C37 C00W C38 C39 -0.2(4) . . . . ?
C37 C41 C40 C39 0.1(4) . . . . ?
C29 N14 C15 C16 164.4(2) . . . . ?
C29 N14 C15 C19 -18.8(3) . . . . ?
C29 N14 C13 C12 17.4(5) . . . . ?
C29 N14 C13 C17 -165.1(2) . . . . ?
C29 C30 C31 C32 1.5(4) . . . . ?
C29 C34 C33 C32 0.2(4) . . . . ?
C11 N18 C37 C00W 33.5(3) . . . . ?
C11 N18 C37 C41 -148.5(2) . . . . ?
C11 N18 C17 C16 -177.6(3) . . . . ?
C11 N18 C17 C13 -0.4(3) . . . . ?
C11 C12 C13 N14 177.0(3) . . . . ?
C11 C12 C13 C17 -0.5(3) . . . . ?
C11 C9 C8 C7 -179.6(2) . . . . ?
C11 C9 C10 C5 179.9(2) . . . . ?
C50 C56 C55 N44 1.7(2) . . . . ?
C50 C56 C55 C60 -173.8(2) . . . . ?
C50 C56 C57 C58 167.8(2) . . . . ?
C50 C45 C46 C47 -0.2(3) . . . . ?
C55 N44 C12 C11 -103.3(3) . . . . ?
C55 N44 C12 C13 79.7(3) . . . . ?
C55 N44 C45 C50 4.6(2) . . . . ?
C55 N44 C45 C46 -173.7(2) . . . . ?
C55 C56 C50 C45 1.1(2) . . . . ?
C55 C56 C50 C49 175.4(2) . . . . ?
C55 C56 C57 C58 -1.2(3) . . . . ?
C55 C60 C59 C58 -0.3(4) . . . . ?
C12 N44 C55 C56 -154.78(19) . . . . ?
C12 N44 C55 C60 20.3(3) . . . . ?
C12 N44 C45 C50 155.18(19) . . . . ?
C12 N44 C45 C46 -23.1(3) . . . . ?
C12 C11 C9 C8 -132.3(3) . . . . ?
C12 C11 C9 C10 47.3(4) . . . . ?
C9 C11 C12 N44 -1.2(4) . . . . ?
C9 C11 C12 C13 176.3(2) . . . . ?
C9 C8 C7 C6 -0.7(4) . . . . ?
C9 C10 C5 C6 0.0(4) . . . . ?
C17 N18 C37 C00W -128.3(2) . . . . ?
C17 N18 C37 C41 49.7(3) . . . . ?
C17 N18 C11 C12 0.1(3) . . . . ?
C17 N18 C11 C9 -176.3(2) . . . . ?
C17 C16 Br16 N43 -60.0(15) . . . 2_676 ?
C15 N14 C29 C30 126.4(2) . . . . ?
C15 N14 C29 C34 -56.5(3) . . . . ?
C15 N14 C13 C12 -178.8(3) . . . . ?
C15 N14 C13 C17 -1.3(3) . . . . ?
C15 C16 Br16 N43 124.9(12) . . . 2_676 ?
C15 C19 C24 C23 -178.3(2) . . . . ?
C15 C19 C20 C21 179.0(2) . . . . ?
C16 C17 C13 N14 0.3(3) . . . . ?
C16 C17 C13 C12 178.7(2) . . . . ?
C16 C15 C19 C24 140.8(3) . . . . ?
C16 C15 C19 C20 -36.3(4) . . . . ?
C45 N44 C55 C56 -3.9(2) . . . . ?
C45 N44 C55 C60 171.2(2) . . . . ?
C45 N44 C12 C11 110.4(3) . . . . ?
C45 N44 C12 C13 -66.6(3) . . . . ?
C45 C50 C49 C48 0.8(3) . . . . ?
C45 C46 C47 C48 0.2(4) . . . . ?
C8 C9 C10 C5 -0.5(4) . . . . ?
C19 C15 C16 C17 -178.1(2) . . . . ?
C19 C15 C16 Br16 -2.0(4) . . . . ?
C19 C24 C23 C22 0.4(4) . . . . ?
C19 C20 C21 C22 -1.6(4) . . . . ?
C24 C19 C20 C21 1.7(4) . . . . ?
C24 C23 C22 C21 -0.1(4) . . . . ?
C24 C23 C22 C25 -179.0(2) . . . . ?
C13 N14 C29 C30 -73.4(3) . . . . ?
C13 N14 C29 C34 103.7(3) . . . . ?
C13 N14 C15 C16 1.8(3) . . . . ?
C13 N14 C15 C19 178.6(2) . . . . ?
C13 C17 C16 C15 0.8(3) . . . . ?
C13 C17 C16 Br16 -174.9(3) . . . . ?
C49 C50 C45 N44 -178.8(2) . . . . ?
C49 C50 C45 C46 -0.3(3) . . . . ?
C49 C48 C47 C46 0.3(4) . . . . ?
C49 C48 C51 C52 -1.7(4) . . . . ?
C49 C48 C51 C54 -121.4(3) . . . . ?
C49 C48 C51 C53 118.5(3) . . . . ?
C30 C29 C34 C33 2.6(3) . . . . ?
C23 C22 C21 C20 0.7(4) . . . . ?
C23 C22 C25 C26 -118.9(3) . . . . ?
C23 C22 C25 C27 119.9(4) . . . . ?
C23 C22 C25 C28 0.4(4) . . . . ?
C23 C22 C25 C26A -58.3(8) . . . . ?
C23 C22 C25 C28A 57.2(16) . . . . ?
C23 C22 C25 C27A -165.4(12) . . . . ?
C59 C58 C57 C56 3.6(4) . . . . ?
C59 C58 C61 C62 41.3(3) . . . . ?
C59 C58 C61 C63 163.1(3) . . . . ?
C59 C58 C61 C64 -77.0(3) . . . . ?
C57 C56 C50 C45 -168.9(2) . . . . ?
C57 C56 C50 C49 5.4(5) . . . . ?
C57 C56 C55 N44 173.3(2) . . . . ?
C57 C56 C55 C60 -2.2(3) . . . . ?
C57 C58 C59 C60 -3.0(4) . . . . ?
C57 C58 C61 C62 -145.1(3) . . . . ?
C57 C58 C61 C63 -23.4(4) . . . . ?
C57 C58 C61 C64 96.5(3) . . . . ?
C7 C6 C3 C14 -122.5(3) . . . . ?
C7 C6 C3 C4 118.0(3) . . . . ?
C7 C6 C3 C2 -1.1(4) . . . . ?
C7 C6 C5 C10 0.2(4) . . . . ?
C00W C37 C41 C40 0.3(4) . . . . ?
C34 C29 C30 C31 -3.4(3) . . . . ?
C47 C48 C49 C50 -0.8(3) . . . . ?
C47 C48 C51 C52 178.3(2) . . . . ?
C47 C48 C51 C54 58.6(3) . . . . ?
C47 C48 C51 C53 -61.5(3) . . . . ?
C31 C32 C33 C34 -2.1(4) . . . . ?
C51 C48 C49 C50 179.2(2) . . . . ?
C51 C48 C47 C46 -179.7(2) . . . . ?
C61 C58 C59 C60 170.8(2) . . . . ?
C61 C58 C57 C56 -170.0(2) . . . . ?
C41 C37 C00W C38 -0.2(4) . . . . ?
C33 C32 C31 C30 1.2(4) . . . . ?
C20 C19 C24 C23 -1.2(3) . . . . ?
C3 C6 C7 C8 -178.3(2) . . . . ?
C3 C6 C5 C10 178.7(3) . . . . ?
C21 C22 C25 C26 62.3(4) . . . . ?
C21 C22 C25 C27 -58.9(4) . . . . ?
C21 C22 C25 C28 -178.4(3) . . . . ?
C21 C22 C25 C26A 122.9(8) . . . . ?
C21 C22 C25 C28A -121.5(16) . . . . ?
C21 C22 C25 C27A 15.9(12) . . . . ?
C10 C9 C8 C7 0.8(4) . . . . ?
C40 C39 C38 C00W 0.5(4) . . . . ?
C38 C39 C40 C41 -0.4(4) . . . . ?
C5 C6 C7 C8 0.1(4) . . . . ?
C5 C6 C3 C14 59.2(3) . . . . ?
C5 C6 C3 C4 -60.4(3) . . . . ?
C5 C6 C3 C2 -179.5(3) . . . . ?
C35 C32 C31 C30 -177.3(2) . . . . ?
C35 C32 C33 C34 176.5(2) . . . . ?
C25 C22 C21 C20 179.6(2) . . . . ?
C42 C39 C40 C41 177.9(3) . . . . ?
C42 C39 C38 C00W -177.9(3) . . . . ?

loop_
_smtbx_masks_void_nr
_smtbx_masks_void_average_x
_smtbx_masks_void_average_y
_smtbx_masks_void_average_z
_smtbx_masks_void_volume
_smtbx_masks_void_count_electrons
_smtbx_masks_void_content
1 0.368 -0.500 0.500 410.3 100.6 '2 C7H8'
2 0.007 0.346 0.889 9.8 0.0 ?
3 -0.007 0.654 0.111 9.8 0.0 ?
